data_1570232
loop_
_publ_author_name
'Yennawar, Hemant P.'
'Russell, Michael W.'
'Silverberg, Lee J.'

_publ_section_title
;
 6,7-Diphenyl-5-thia-7-azaspiro[2.6]nonan-8-one 5,5-dioxide
;
_journal_coeditor_code HB4455
_journal_issue 10
_journal_name_full IUCrData
_journal_paper_doi 10.1107/S2414314623009379
_journal_volume 8
_journal_year 2023
_chemical_formula_iupac 'C19 H19 N O3 S'
_chemical_formula_moiety 'C19 H19 N O3 S'
_chemical_formula_sum 'C19 H19 N O3 S'
_chemical_formula_weight 341.41
_chemical_name_common
;
6,7-Diphenyl-5\l^6^-thia-7-azaspiro[2.6]nonane-5,5,8-trione
;
_chemical_name_systematic
;
6,7-Diphenyl-5-thia-7-azaspiro[2.6]nonan-8-one 5,5-dioxide
;
_space_group_crystal_system triclinic
_space_group_IT_number 2
_space_group_name_Hall '-P 1'
_space_group_name_H-M_alt 'P -1'
_atom_sites_solution_hydrogens geom
_atom_sites_solution_primary direct
_atom_sites_solution_secondary difmap
_audit_creation_method
;
Olex2 1.2
(compiled 2018.05.29 svn.r3508 for OlexSys, GUI svn.r5506)
;
_cell_angle_alpha 79.117(8)
_cell_angle_beta 83.484(9)
_cell_angle_gamma 72.829(8)
_cell_formula_units_Z 4
_cell_length_a 10.125(5)
_cell_length_b 11.222(5)
_cell_length_c 15.995(7)
_cell_measurement_reflns_used 1788
_cell_measurement_temperature 298(2)
_cell_measurement_theta_max 25.130
_cell_measurement_theta_min 2.409
_cell_volume 1701.9(14)
_computing_cell_refinement
;
SAINT V6.36A (Bruker, 2001)
;
_computing_data_collection
;
SMART V5.634 (Bruker, 2001)
;
_computing_data_reduction
;
SAINT V6.36A (Bruker, 2001)
;
_computing_molecular_graphics
;
Olex2 (Dolomanov <i>et al.</i>,  2009)
;
_computing_publication_material
;
Olex2 (Dolomanov <i>et al.</i>,  2009)
;
_computing_structure_refinement
;
SHELXL (Sheldrick, 2015)
;
_computing_structure_solution
;
SHELXS (Sheldrick, 2008)
;
_diffrn_ambient_temperature 298
_diffrn_detector_area_resol_mean 8.34
_diffrn_measured_fraction_theta_full 0.973
_diffrn_measured_fraction_theta_max 0.973
_diffrn_measurement_device_type 'Bruker SMART CCD'
_diffrn_measurement_method 'phi and omega scans'
_diffrn_radiation_monochromator graphite
_diffrn_radiation_type MoK\a
_diffrn_radiation_wavelength 0.71073
_diffrn_reflns_av_R_equivalents 0.0602
_diffrn_reflns_av_unetI/netI 0.1139
_diffrn_reflns_limit_h_max 13
_diffrn_reflns_limit_h_min -11
_diffrn_reflns_limit_k_max 15
_diffrn_reflns_limit_k_min -14
_diffrn_reflns_limit_l_max 17
_diffrn_reflns_limit_l_min -21
_diffrn_reflns_number 15037
_diffrn_reflns_theta_full 28.41
_diffrn_reflns_theta_max 28.41
_diffrn_reflns_theta_min 1.30
_diffrn_source 'fine-focus sealed tube'
_diffrn_source_current 32.0
_diffrn_source_power 1.6
_diffrn_source_voltage 50.0
_exptl_absorpt_coefficient_mu 0.207
_exptl_absorpt_correction_T_max 0.9
_exptl_absorpt_correction_T_min 0.697848
_exptl_absorpt_correction_type multi-scan
_exptl_absorpt_process_details
;
(SADABS; Krause <i>et al.</i>,  2015)
;
_exptl_crystal_colour colorless
_exptl_crystal_density_diffrn 1.332
_exptl_crystal_description block
_exptl_crystal_F_000 720
_exptl_crystal_size_max 0.14
_exptl_crystal_size_mid 0.10
_exptl_crystal_size_min 0.05
_refine_diff_density_max 0.742
_refine_diff_density_min -0.452
_refine_ls_extinction_method none
_refine_ls_goodness_of_fit_ref 0.913
_refine_ls_hydrogen_treatment constr
_refine_ls_matrix_type full
_refine_ls_number_parameters 433
_refine_ls_number_reflns 7728
_refine_ls_number_restraints 0
_refine_ls_restrained_S_all 0.913
_refine_ls_R_factor_all 0.1567
_refine_ls_R_factor_gt 0.0785
_refine_ls_shift/su_max 0.000
_refine_ls_shift/su_mean 0.000
_refine_ls_structure_factor_coef Fsqd
_refine_ls_weighting_details 'calc w=1/[\s^2^(Fo^2^)+(0.1000P)^2^+0.0000P] where P=(Fo^2^+2Fc^2^)/3'
_refine_ls_weighting_scheme calc
_refine_ls_wR_factor_gt 0.1678
_refine_ls_wR_factor_ref 0.2067
_reflns_number_gt 3674
_reflns_number_total 7728
_reflns_threshold_expression I>2sigma(I)
_cod_data_source_file hb4455.cif
_cod_data_source_block I
_cod_original_cell_volume 1701.8(13)
_cod_database_code 1570232

loop_
_space_group_symop_id
_space_group_symop_operation_xyz
1 'x, y, z'
2 '-x, -y, -z'

loop_
_atom_site_type_symbol
_atom_site_label
_atom_site_fract_x
_atom_site_fract_y
_atom_site_fract_z
_atom_site_U_iso_or_equiv
_atom_site_adp_type
_atom_site_calc_flag
_atom_site_occupancy
_atom_site_disorder_assembly
_atom_site_disorder_group
S S1 0.90079(10) 0.56246(8) 0.12862(6) 0.0407(3) Uani d 1 . .
S S2 0.60160(10) 0.07781(8) 0.36592(6) 0.0434(3) Uani d 1 . .
O O1 0.7581(3) 0.5998(2) 0.11179(17) 0.0541(7) Uani d 1 . .
O O2 0.9835(3) 0.4395(2) 0.11397(17) 0.0523(7) Uani d 1 . .
O O3 0.7584(3) 0.9752(2) 0.11388(16) 0.0535(7) Uani d 1 . .
O O4 0.7454(3) 0.0349(2) 0.38132(17) 0.0552(8) Uani d 1 . .
O O5 0.5248(3) -0.0146(2) 0.38104(18) 0.0598(8) Uani d 1 . .
O O6 0.7253(3) 0.4160(3) 0.38174(17) 0.0608(8) Uani d 1 . .
N N1 0.8788(3) 0.8038(2) 0.05663(18) 0.0350(7) Uani d 1 . .
N N2 0.6102(3) 0.2742(3) 0.43865(18) 0.0376(7) Uani d 1 . .
C C1 0.9765(3) 0.6790(3) 0.0601(2) 0.0359(8) Uani d 1 . .
H H1 0.9802 0.6593 0.0026 0.043 Uiso calc 1 . .
C C2 0.8408(4) 0.8715(3) 0.1232(2) 0.0376(8) Uani d 1 . .
C C3 0.8994(4) 0.8121(3) 0.2094(2) 0.0410(9) Uani d 1 . .
H H3A 0.8795 0.8772 0.2449 0.049 Uiso calc 1 . .
H H3B 0.9993 0.7805 0.2013 0.049 Uiso calc 1 . .
C C4 0.8430(4) 0.7046(3) 0.2561(2) 0.0404(9) Uani d 1 . .
C C5 0.9171(4) 0.5762(3) 0.2345(2) 0.0460(10) Uani d 1 . .
H H5A 0.8808 0.5137 0.2728 0.055 Uiso calc 1 . .
H H5B 1.0146 0.5575 0.2440 0.055 Uiso calc 1 . .
C C6 1.1264(3) 0.6682(3) 0.0744(2) 0.0385(9) Uani d 1 . .
C C7 1.2248(4) 0.5528(4) 0.0859(3) 0.0578(12) Uani d 1 . .
H H7 1.1992 0.4790 0.0887 0.069 Uiso calc 1 . .
C C8 1.3633(4) 0.5460(5) 0.0933(3) 0.0738(15) Uani d 1 . .
H H8 1.4290 0.4676 0.1019 0.089 Uiso calc 1 . .
C C9 1.4028(5) 0.6529(5) 0.0882(3) 0.0714(14) Uani d 1 . .
H H9 1.4948 0.6479 0.0938 0.086 Uiso calc 1 . .
C C10 1.3073(4) 0.7666(4) 0.0749(3) 0.0608(12) Uani d 1 . .
H H10 1.3346 0.8398 0.0711 0.073 Uiso calc 1 . .
C C11 1.1706(4) 0.7764(4) 0.0669(2) 0.0474(10) Uani d 1 . .
H H11 1.1071 0.8558 0.0565 0.057 Uiso calc 1 . .
C C12 0.8103(4) 0.8537(3) -0.0220(2) 0.0375(9) Uani d 1 . .
C C13 0.6711(4) 0.8734(4) -0.0242(3) 0.0497(10) Uani d 1 . .
H H13 0.6188 0.8561 0.0258 0.060 Uiso calc 1 . .
C C14 0.6076(4) 0.9188(4) -0.1002(3) 0.0612(12) Uani d 1 . .
H H14 0.5128 0.9318 -0.1015 0.073 Uiso calc 1 . .
C C15 0.6851(5) 0.9450(4) -0.1743(3) 0.0640(13) Uani d 1 . .
H H15 0.6424 0.9773 -0.2256 0.077 Uiso calc 1 . .
C C16 0.8237(5) 0.9233(4) -0.1722(3) 0.0629(12) Uani d 1 . .
H H16 0.8766 0.9376 -0.2226 0.076 Uiso calc 1 . .
C C17 0.8872(4) 0.8802(4) -0.0959(3) 0.0527(11) Uani d 1 . .
H H17 0.9817 0.8691 -0.0946 0.063 Uiso calc 1 . .
C C18 0.7895(5) 0.7086(4) 0.3475(3) 0.0662(13) Uani d 1 . .
H H18A 0.8042 0.6290 0.3865 0.079 Uiso calc 1 . .
H H18B 0.7934 0.7796 0.3726 0.079 Uiso calc 1 . .
C C19 0.6911(4) 0.7337(4) 0.2799(3) 0.0598(12) Uani d 1 . .
H H19A 0.6348 0.8200 0.2640 0.072 Uiso calc 1 . .
H H19B 0.6457 0.6694 0.2779 0.072 Uiso calc 1 . .
C C20 0.5201(3) 0.1954(3) 0.4352(2) 0.0378(9) Uani d 1 . .
H H20 0.5210 0.1453 0.4925 0.045 Uiso calc 1 . .
C C21 0.6467(4) 0.3572(3) 0.3713(2) 0.0422(9) Uani d 1 . .
C C22 0.5898(4) 0.3741(3) 0.2860(2) 0.0427(9) Uani d 1 . .
H H22A 0.6076 0.4488 0.2507 0.051 Uiso calc 1 . .
H H22B 0.4902 0.3889 0.2938 0.051 Uiso calc 1 . .
C C23 0.6501(4) 0.2623(3) 0.2390(2) 0.0398(9) Uani d 1 . .
C C24 0.5805(4) 0.1577(3) 0.2609(2) 0.0443(9) Uani d 1 . .
H H24A 0.6180 0.0975 0.2221 0.053 Uiso calc 1 . .
H H24B 0.4823 0.1933 0.2526 0.053 Uiso calc 1 . .
C C25 0.3683(4) 0.2620(3) 0.4236(2) 0.0408(9) Uani d 1 . .
C C26 0.2755(4) 0.1958(5) 0.4163(3) 0.0689(13) Uani d 1 . .
H H26 0.3076 0.1095 0.4150 0.083 Uiso calc 1 . .
C C27 0.1370(5) 0.2559(7) 0.4112(4) 0.0916(18) Uani d 1 . .
H H27 0.0770 0.2102 0.4041 0.110 Uiso calc 1 . .
C C28 0.0860(5) 0.3791(7) 0.4159(3) 0.0851(18) Uani d 1 . .
H H28 -0.0087 0.4178 0.4135 0.102 Uiso calc 1 . .
C C29 0.1746(5) 0.4483(5) 0.4245(3) 0.0760(15) Uani d 1 . .
H H29 0.1402 0.5342 0.4271 0.091 Uiso calc 1 . .
C C30 0.3149(4) 0.3891(4) 0.4292(3) 0.0558(11) Uani d 1 . .
H H30 0.3743 0.4353 0.4362 0.067 Uiso calc 1 . .
C C31 0.6767(4) 0.2524(3) 0.5174(2) 0.0451(10) Uani d 1 . .
C C32 0.5996(5) 0.2989(5) 0.5868(3) 0.0657(13) Uani d 1 . .
H H32 0.5071 0.3449 0.5820 0.079 Uiso calc 1 . .
C C33 0.6601(6) 0.2772(6) 0.6635(3) 0.0850(16) Uani d 1 . .
H H33 0.6089 0.3094 0.7103 0.102 Uiso calc 1 . .
C C34 0.7943(7) 0.2088(6) 0.6703(4) 0.0921(18) Uani d 1 . .
H H34 0.8343 0.1936 0.7222 0.111 Uiso calc 1 . .
C C35 0.8720(6) 0.1616(5) 0.6019(4) 0.0887(17) Uani d 1 . .
H H35 0.9642 0.1150 0.6072 0.106 Uiso calc 1 . .
C C36 0.8122(4) 0.1838(4) 0.5243(3) 0.0695(13) Uani d 1 . .
H H36 0.8641 0.1521 0.4774 0.083 Uiso calc 1 . .
C C37 0.8030(4) 0.2257(4) 0.2163(3) 0.0552(11) Uani d 1 . .
H H37A 0.8570 0.2756 0.2322 0.066 Uiso calc 1 . .
H H37B 0.8505 0.1364 0.2190 0.066 Uiso calc 1 . .
C C38 0.7043(4) 0.2870(4) 0.1474(2) 0.0568(11) Uani d 1 . .
H H38A 0.6921 0.2347 0.1088 0.068 Uiso calc 1 . .
H H38B 0.6985 0.3738 0.1219 0.068 Uiso calc 1 . .

loop_
_atom_site_aniso_label
_atom_site_aniso_U_11
_atom_site_aniso_U_22
_atom_site_aniso_U_33
_atom_site_aniso_U_12
_atom_site_aniso_U_13
_atom_site_aniso_U_23
S1 0.0446(6) 0.0385(5) 0.0399(6) -0.0138(4) 0.0059(4) -0.0100(4)
S2 0.0508(6) 0.0347(5) 0.0426(6) -0.0130(4) 0.0093(4) -0.0068(4)
O1 0.0448(16) 0.0613(17) 0.0607(19) -0.0246(13) -0.0016(13) -0.0066(14)
O2 0.0698(18) 0.0385(14) 0.0496(17) -0.0175(13) 0.0096(14) -0.0138(12)
O3 0.0642(18) 0.0405(15) 0.0470(17) 0.0023(13) -0.0024(13) -0.0137(12)
O4 0.0458(16) 0.0501(16) 0.0580(18) -0.0007(13) 0.0026(13) -0.0042(13)
O5 0.086(2) 0.0417(15) 0.0595(19) -0.0386(15) 0.0152(15) -0.0067(13)
O6 0.083(2) 0.0677(19) 0.0467(18) -0.0488(17) 0.0014(15) -0.0049(14)
N1 0.0386(16) 0.0349(15) 0.0309(17) -0.0068(13) 0.0009(13) -0.0114(13)
N2 0.0402(17) 0.0414(16) 0.0325(17) -0.0170(14) 0.0031(13) -0.0034(13)
C1 0.0384(19) 0.0368(18) 0.030(2) -0.0057(15) 0.0036(15) -0.0106(15)
C2 0.041(2) 0.0339(19) 0.037(2) -0.0116(16) 0.0045(16) -0.0075(16)
C3 0.050(2) 0.042(2) 0.032(2) -0.0127(17) 0.0017(17) -0.0114(16)
C4 0.048(2) 0.041(2) 0.030(2) -0.0103(17) 0.0073(16) -0.0085(15)
C5 0.054(2) 0.044(2) 0.036(2) -0.0131(18) 0.0092(17) -0.0057(16)
C6 0.0347(19) 0.047(2) 0.030(2) -0.0073(17) 0.0036(15) -0.0074(16)
C7 0.043(2) 0.051(2) 0.069(3) -0.0045(19) 0.002(2) -0.003(2)
C8 0.037(2) 0.078(3) 0.087(4) 0.002(2) -0.001(2) 0.003(3)
C9 0.041(3) 0.106(4) 0.067(3) -0.025(3) -0.008(2) -0.006(3)
C10 0.051(3) 0.077(3) 0.062(3) -0.030(2) 0.006(2) -0.016(2)
C11 0.042(2) 0.052(2) 0.051(3) -0.0154(19) 0.0060(18) -0.0138(19)
C12 0.037(2) 0.0368(19) 0.037(2) -0.0070(16) -0.0044(16) -0.0085(15)
C13 0.046(2) 0.061(3) 0.043(2) -0.0164(19) -0.0015(19) -0.0106(19)
C14 0.051(3) 0.075(3) 0.061(3) -0.013(2) -0.017(2) -0.017(2)
C15 0.072(3) 0.069(3) 0.046(3) -0.008(2) -0.023(2) -0.006(2)
C16 0.065(3) 0.078(3) 0.034(2) -0.009(2) 0.001(2) 0.001(2)
C17 0.043(2) 0.065(3) 0.043(3) -0.0073(19) 0.0023(19) -0.004(2)
C18 0.097(4) 0.050(2) 0.040(3) -0.011(2) 0.021(2) -0.0082(19)
C19 0.056(3) 0.052(2) 0.067(3) -0.015(2) 0.023(2) -0.015(2)
C20 0.042(2) 0.042(2) 0.031(2) -0.0195(16) 0.0059(16) -0.0013(15)
C21 0.050(2) 0.041(2) 0.037(2) -0.0187(18) 0.0144(18) -0.0101(16)
C22 0.055(2) 0.038(2) 0.033(2) -0.0156(17) 0.0106(17) -0.0046(16)
C23 0.046(2) 0.044(2) 0.028(2) -0.0161(17) 0.0114(16) -0.0050(15)
C24 0.050(2) 0.047(2) 0.035(2) -0.0156(18) 0.0091(17) -0.0108(17)
C25 0.039(2) 0.053(2) 0.027(2) -0.0134(18) 0.0067(15) -0.0030(16)
C26 0.047(3) 0.085(3) 0.080(4) -0.024(2) 0.007(2) -0.023(3)
C27 0.047(3) 0.142(6) 0.094(4) -0.036(3) 0.002(3) -0.029(4)
C28 0.041(3) 0.140(5) 0.053(3) -0.003(3) 0.001(2) -0.002(3)
C29 0.065(3) 0.077(3) 0.056(3) 0.009(3) 0.014(2) 0.003(2)
C30 0.050(2) 0.057(3) 0.047(3) -0.004(2) 0.0110(19) -0.0030(19)
C31 0.051(2) 0.050(2) 0.040(2) -0.0262(19) -0.0021(19) -0.0022(18)
C32 0.063(3) 0.103(4) 0.039(3) -0.036(3) -0.001(2) -0.012(2)
C33 0.092(4) 0.142(5) 0.040(3) -0.062(4) 0.003(3) -0.019(3)
C34 0.104(5) 0.128(5) 0.061(4) -0.069(4) -0.027(4) 0.016(3)
C35 0.067(3) 0.108(4) 0.090(5) -0.025(3) -0.035(3) 0.004(4)
C36 0.056(3) 0.075(3) 0.073(4) -0.014(2) -0.008(2) -0.006(3)
C37 0.052(2) 0.053(2) 0.057(3) -0.016(2) 0.018(2) -0.012(2)
C38 0.077(3) 0.057(2) 0.036(2) -0.028(2) 0.019(2) -0.0075(19)

loop_
_atom_type_symbol
_atom_type_description
_atom_type_scat_dispersion_real
_atom_type_scat_dispersion_imag
_atom_type_scat_source
C C 0.0033 0.0016 'International Tables Vol C Tables 4.2.6.8 and 6.1.1.4'
H H 0.0000 0.0000 'International Tables Vol C Tables 4.2.6.8 and 6.1.1.4'
N N 0.0061 0.0033 'International Tables Vol C Tables 4.2.6.8 and 6.1.1.4'
O O 0.0106 0.0060 'International Tables Vol C Tables 4.2.6.8 and 6.1.1.4'
S S 0.1246 0.1234 'International Tables Vol C Tables 4.2.6.8 and 6.1.1.4'

loop_
_geom_angle_atom_site_label_1
_geom_angle_atom_site_label_2
_geom_angle_atom_site_label_3
_geom_angle_site_symmetry_1
_geom_angle_site_symmetry_3
_geom_angle
_geom_angle_publ_flag
O1 S1 O2 . . 118.34(17) ?
O1 S1 C1 . . 106.13(15) ?
O1 S1 C5 . . 109.40(18) ?
O2 S1 C1 . . 107.56(16) ?
O2 S1 C5 . . 108.30(16) ?
C5 S1 C1 . . 106.48(17) ?
O4 S2 O5 . . 117.82(16) ?
O4 S2 C20 . . 106.93(17) ?
O4 S2 C24 . . 109.41(17) ?
O5 S2 C20 . . 107.33(17) ?
O5 S2 C24 . . 108.42(18) ?
C24 S2 C20 . . 106.33(17) ?
C2 N1 C1 . . 125.4(3) ?
C2 N1 C12 . . 119.0(3) ?
C12 N1 C1 . . 115.4(3) ?
C21 N2 C20 . . 125.6(3) ?
C21 N2 C31 . . 118.1(3) ?
C31 N2 C20 . . 116.0(3) ?
S1 C1 H1 . . 104.4 ?
N1 C1 S1 . . 109.4(2) ?
N1 C1 H1 . . 104.4 ?
N1 C1 C6 . . 116.7(3) ?
C6 C1 S1 . . 116.0(2) ?
C6 C1 H1 . . 104.4 ?
O3 C2 N1 . . 120.5(3) ?
O3 C2 C3 . . 120.3(3) ?
N1 C2 C3 . . 119.1(3) ?
C2 C3 H3A . . 108.7 ?
C2 C3 H3B . . 108.7 ?
C2 C3 C4 . . 114.3(3) ?
H3A C3 H3B . . 107.6 ?
C4 C3 H3A . . 108.7 ?
C4 C3 H3B . . 108.7 ?
C5 C4 C3 . . 115.7(3) ?
C5 C4 C18 . . 116.0(3) ?
C18 C4 C3 . . 117.8(3) ?
C19 C4 C3 . . 118.0(3) ?
C19 C4 C5 . . 118.3(3) ?
C19 C4 C18 . . 59.4(3) ?
S1 C5 H5A . . 108.9 ?
S1 C5 H5B . . 108.9 ?
C4 C5 S1 . . 113.5(3) ?
C4 C5 H5A . . 108.9 ?
C4 C5 H5B . . 108.9 ?
H5A C5 H5B . . 107.7 ?
C7 C6 C1 . . 121.4(4) ?
C7 C6 C11 . . 117.8(4) ?
C11 C6 C1 . . 120.4(3) ?
C6 C7 H7 . . 119.9 ?
C6 C7 C8 . . 120.2(4) ?
C8 C7 H7 . . 119.9 ?
C7 C8 H8 . . 119.7 ?
C9 C8 C7 . . 120.6(4) ?
C9 C8 H8 . . 119.7 ?
C8 C9 H9 . . 120.3 ?
C10 C9 C8 . . 119.4(4) ?
C10 C9 H9 . . 120.3 ?
C9 C10 H10 . . 119.3 ?
C9 C10 C11 . . 121.3(4) ?
C11 C10 H10 . . 119.3 ?
C6 C11 H11 . . 119.8 ?
C10 C11 C6 . . 120.5(4) ?
C10 C11 H11 . . 119.8 ?
C13 C12 N1 . . 121.1(3) ?
C13 C12 C17 . . 119.7(3) ?
C17 C12 N1 . . 119.3(3) ?
C12 C13 H13 . . 119.8 ?
C12 C13 C14 . . 120.4(4) ?
C14 C13 H13 . . 119.8 ?
C13 C14 H14 . . 120.1 ?
C15 C14 C13 . . 119.9(4) ?
C15 C14 H14 . . 120.1 ?
C14 C15 H15 . . 120.2 ?
C16 C15 C14 . . 119.7(4) ?
C16 C15 H15 . . 120.2 ?
C15 C16 H16 . . 119.7 ?
C15 C16 C17 . . 120.6(4) ?
C17 C16 H16 . . 119.7 ?
C12 C17 C16 . . 119.8(4) ?
C12 C17 H17 . . 120.1 ?
C16 C17 H17 . . 120.1 ?
C4 C18 H18A . . 117.8 ?
C4 C18 H18B . . 117.8 ?
H18A C18 H18B . . 114.9 ?
C19 C18 C4 . . 60.0(3) ?
C19 C18 H18A . . 117.8 ?
C19 C18 H18B . . 117.8 ?
C4 C19 H19A . . 117.7 ?
C4 C19 H19B . . 117.7 ?
C18 C19 C4 . . 60.7(3) ?
C18 C19 H19A . . 117.7 ?
C18 C19 H19B . . 117.7 ?
H19A C19 H19B . . 114.8 ?
S2 C20 H20 . . 104.0 ?
N2 C20 S2 . . 110.3(2) ?
N2 C20 H20 . . 104.0 ?
N2 C20 C25 . . 117.1(3) ?
C25 C20 S2 . . 115.8(3) ?
C25 C20 H20 . . 104.0 ?
O6 C21 N2 . . 119.5(4) ?
O6 C21 C22 . . 120.5(3) ?
N2 C21 C22 . . 120.0(3) ?
C21 C22 H22A . . 108.7 ?
C21 C22 H22B . . 108.7 ?
C21 C22 C23 . . 114.2(3) ?
H22A C22 H22B . . 107.6 ?
C23 C22 H22A . . 108.7 ?
C23 C22 H22B . . 108.7 ?
C24 C23 C22 . . 115.7(3) ?
C24 C23 C38 . . 115.9(3) ?
C37 C23 C22 . . 118.0(3) ?
C37 C23 C24 . . 117.5(3) ?
C37 C23 C38 . . 59.7(2) ?
C38 C23 C22 . . 118.5(3) ?
S2 C24 H24A . . 108.9 ?
S2 C24 H24B . . 108.9 ?
C23 C24 S2 . . 113.3(3) ?
C23 C24 H24A . . 108.9 ?
C23 C24 H24B . . 108.9 ?
H24A C24 H24B . . 107.7 ?
C26 C25 C20 . . 121.3(3) ?
C30 C25 C20 . . 120.8(4) ?
C30 C25 C26 . . 117.5(4) ?
C25 C26 H26 . . 119.6 ?
C27 C26 C25 . . 120.8(5) ?
C27 C26 H26 . . 119.6 ?
C26 C27 H27 . . 119.3 ?
C28 C27 C26 . . 121.4(5) ?
C28 C27 H27 . . 119.3 ?
C27 C28 H28 . . 120.2 ?
C27 C28 C29 . . 119.7(5) ?
C29 C28 H28 . . 120.2 ?
C28 C29 H29 . . 120.2 ?
C28 C29 C30 . . 119.5(5) ?
C30 C29 H29 . . 120.2 ?
C25 C30 H30 . . 119.5 ?
C29 C30 C25 . . 121.0(5) ?
C29 C30 H30 . . 119.5 ?
C32 C31 N2 . . 118.6(4) ?
C36 C31 N2 . . 121.0(4) ?
C36 C31 C32 . . 120.4(4) ?
C31 C32 H32 . . 120.1 ?
C31 C32 C33 . . 119.7(4) ?
C33 C32 H32 . . 120.1 ?
C32 C33 H33 . . 120.1 ?
C34 C33 C32 . . 119.8(5) ?
C34 C33 H33 . . 120.1 ?
C33 C34 H34 . . 119.5 ?
C33 C34 C35 . . 121.0(5) ?
C35 C34 H34 . . 119.5 ?
C34 C35 H35 . . 120.2 ?
C34 C35 C36 . . 119.6(5) ?
C36 C35 H35 . . 120.2 ?
C31 C36 C35 . . 119.5(5) ?
C31 C36 H36 . . 120.3 ?
C35 C36 H36 . . 120.3 ?
C23 C37 H37A . . 117.7 ?
C23 C37 H37B . . 117.7 ?
H37A C37 H37B . . 114.8 ?
C38 C37 C23 . . 60.4(2) ?
C38 C37 H37A . . 117.7 ?
C38 C37 H37B . . 117.7 ?
C23 C38 H38A . . 117.8 ?
C23 C38 H38B . . 117.8 ?
C37 C38 C23 . . 59.9(3) ?
C37 C38 H38A . . 117.8 ?
C37 C38 H38B . . 117.8 ?
H38A C38 H38B . . 114.9 ?

loop_
_geom_bond_atom_site_label_1
_geom_bond_atom_site_label_2
_geom_bond_site_symmetry_2
_geom_bond_distance
_geom_bond_publ_flag
S1 O1 . 1.423(3) ?
S1 O2 . 1.434(3) ?
S1 C1 . 1.833(4) ?
S1 C5 . 1.759(4) ?
S2 O4 . 1.426(3) ?
S2 O5 . 1.441(3) ?
S2 C20 . 1.830(4) ?
S2 C24 . 1.752(4) ?
O3 C2 . 1.209(4) ?
O6 C21 . 1.217(4) ?
N1 C1 . 1.451(4) ?
N1 C2 . 1.378(4) ?
N1 C12 . 1.442(4) ?
N2 C20 . 1.458(4) ?
N2 C21 . 1.377(4) ?
N2 C31 . 1.442(5) ?
C1 H1 . 0.9800 ?
C1 C6 . 1.526(5) ?
C2 C3 . 1.517(5) ?
C3 H3A . 0.9700 ?
C3 H3B . 0.9700 ?
C3 C4 . 1.520(5) ?
C4 C5 . 1.499(5) ?
C4 C18 . 1.505(5) ?
C4 C19 . 1.495(5) ?
C5 H5A . 0.9700 ?
C5 H5B . 0.9700 ?
C6 C7 . 1.376(5) ?
C6 C11 . 1.394(5) ?
C7 H7 . 0.9300 ?
C7 C8 . 1.399(6) ?
C8 H8 . 0.9300 ?
C8 C9 . 1.358(6) ?
C9 H9 . 0.9300 ?
C9 C10 . 1.350(6) ?
C10 H10 . 0.9300 ?
C10 C11 . 1.375(5) ?
C11 H11 . 0.9300 ?
C12 C13 . 1.364(5) ?
C12 C17 . 1.374(5) ?
C13 H13 . 0.9300 ?
C13 C14 . 1.379(5) ?
C14 H14 . 0.9300 ?
C14 C15 . 1.378(6) ?
C15 H15 . 0.9300 ?
C15 C16 . 1.356(6) ?
C16 H16 . 0.9300 ?
C16 C17 . 1.381(5) ?
C17 H17 . 0.9300 ?
C18 H18A . 0.9700 ?
C18 H18B . 0.9700 ?
C18 C19 . 1.486(6) ?
C19 H19A . 0.9700 ?
C19 H19B . 0.9700 ?
C20 H20 . 0.9800 ?
C20 C25 . 1.513(5) ?
C21 C22 . 1.499(5) ?
C22 H22A . 0.9700 ?
C22 H22B . 0.9700 ?
C22 C23 . 1.520(5) ?
C23 C24 . 1.508(5) ?
C23 C37 . 1.501(5) ?
C23 C38 . 1.509(5) ?
C24 H24A . 0.9700 ?
C24 H24B . 0.9700 ?
C25 C26 . 1.385(5) ?
C25 C30 . 1.384(5) ?
C26 H26 . 0.9300 ?
C26 C27 . 1.370(6) ?
C27 H27 . 0.9300 ?
C27 C28 . 1.338(7) ?
C28 H28 . 0.9300 ?
C28 C29 . 1.382(7) ?
C29 H29 . 0.9300 ?
C29 C30 . 1.383(6) ?
C30 H30 . 0.9300 ?
C31 C32 . 1.376(6) ?
C31 C36 . 1.365(5) ?
C32 H32 . 0.9300 ?
C32 C33 . 1.383(6) ?
C33 H33 . 0.9300 ?
C33 C34 . 1.354(7) ?
C34 H34 . 0.9300 ?
C34 C35 . 1.369(8) ?
C35 H35 . 0.9300 ?
C35 C36 . 1.391(7) ?
C36 H36 . 0.9300 ?
C37 H37A . 0.9700 ?
C37 H37B . 0.9700 ?
C37 C38 . 1.497(6) ?
C38 H38A . 0.9700 ?
C38 H38B . 0.9700 ?

loop_
_geom_hbond_atom_site_label_D
_geom_hbond_atom_site_label_H
_geom_hbond_atom_site_label_A
_geom_hbond_site_symmetry_A
_geom_hbond_distance_DH
_geom_hbond_distance_HA
_geom_hbond_distance_DA
_geom_hbond_angle_DHA
C1 H1 O2 2_765 0.98 2.29 3.242(4) 165
C5 H5A O6 . 0.97 2.53 3.460(5) 161
C20 H20 O5 2_656 0.98 2.35 3.310(4) 166
C24 H24A O3 1_545 0.97 2.47 3.413(5) 165

loop_
_geom_torsion_atom_site_label_1
_geom_torsion_atom_site_label_2
_geom_torsion_atom_site_label_3
_geom_torsion_atom_site_label_4
_geom_torsion_site_symmetry_1
_geom_torsion_site_symmetry_2
_geom_torsion_site_symmetry_3
_geom_torsion_site_symmetry_4
_geom_torsion
_geom_torsion_publ_flag
S1 C1 C6 C7 . . . . 43.2(4) ?
S1 C1 C6 C11 . . . . -143.7(3) ?
S2 C20 C25 C26 . . . . 44.9(4) ?
S2 C20 C25 C30 . . . . -142.2(3) ?
O1 S1 C1 N1 . . . . 38.4(3) ?
O1 S1 C1 C6 . . . . 173.0(2) ?
O1 S1 C5 C4 . . . . -53.8(3) ?
O2 S1 C1 N1 . . . . 166.0(2) ?
O2 S1 C1 C6 . . . . -59.4(3) ?
O2 S1 C5 C4 . . . . 175.9(3) ?
O3 C2 C3 C4 . . . . 106.8(4) ?
O4 S2 C20 N2 . . . . 39.2(3) ?
O4 S2 C20 C25 . . . . 175.0(2) ?
O4 S2 C24 C23 . . . . -53.5(3) ?
O5 S2 C20 N2 . . . . 166.5(2) ?
O5 S2 C20 C25 . . . . -57.7(3) ?
O5 S2 C24 C23 . . . . 176.8(2) ?
O6 C21 C22 C23 . . . . 108.0(4) ?
N1 C1 C6 C7 . . . . 174.5(3) ?
N1 C1 C6 C11 . . . . -12.5(5) ?
N1 C2 C3 C4 . . . . -70.8(4) ?
N1 C12 C13 C14 . . . . -178.7(3) ?
N1 C12 C17 C16 . . . . 177.4(3) ?
N2 C20 C25 C26 . . . . 177.6(3) ?
N2 C20 C25 C30 . . . . -9.5(5) ?
N2 C21 C22 C23 . . . . -71.9(4) ?
N2 C31 C32 C33 . . . . 178.8(4) ?
N2 C31 C36 C35 . . . . -178.3(4) ?
C1 S1 C5 C4 . . . . 60.5(3) ?
C1 N1 C2 O3 . . . . 179.9(3) ?
C1 N1 C2 C3 . . . . -2.5(5) ?
C1 N1 C12 C13 . . . . 113.9(4) ?
C1 N1 C12 C17 . . . . -65.2(4) ?
C1 C6 C7 C8 . . . . 175.9(4) ?
C1 C6 C11 C10 . . . . -176.3(3) ?
C2 N1 C1 S1 . . . . 69.3(4) ?
C2 N1 C1 C6 . . . . -64.9(4) ?
C2 N1 C12 C13 . . . . -61.5(5) ?
C2 N1 C12 C17 . . . . 119.3(4) ?
C2 C3 C4 C5 . . . . 86.5(4) ?
C2 C3 C4 C18 . . . . -130.0(4) ?
C2 C3 C4 C19 . . . . -61.9(4) ?
C3 C4 C5 S1 . . . . -65.9(4) ?
C3 C4 C18 C19 . . . . 107.7(4) ?
C3 C4 C19 C18 . . . . -107.4(4) ?
C5 S1 C1 N1 . . . . -78.1(3) ?
C5 S1 C1 C6 . . . . 56.5(3) ?
C5 C4 C18 C19 . . . . -108.8(4) ?
C5 C4 C19 C18 . . . . 105.1(4) ?
C6 C7 C8 C9 . . . . -0.9(7) ?
C7 C6 C11 C10 . . . . -2.9(6) ?
C7 C8 C9 C10 . . . . -0.7(7) ?
C8 C9 C10 C11 . . . . 0.4(7) ?
C9 C10 C11 C6 . . . . 1.5(6) ?
C11 C6 C7 C8 . . . . 2.6(6) ?
C12 N1 C1 S1 . . . . -105.8(3) ?
C12 N1 C1 C6 . . . . 120.0(3) ?
C12 N1 C2 O3 . . . . -5.1(5) ?
C12 N1 C2 C3 . . . . 172.5(3) ?
C12 C13 C14 C15 . . . . -0.3(6) ?
C13 C12 C17 C16 . . . . -1.7(6) ?
C13 C14 C15 C16 . . . . 1.4(7) ?
C14 C15 C16 C17 . . . . -2.7(7) ?
C15 C16 C17 C12 . . . . 2.8(7) ?
C17 C12 C13 C14 . . . . 0.4(6) ?
C18 C4 C5 S1 . . . . 150.0(3) ?
C19 C4 C5 S1 . . . . 82.4(4) ?
C20 S2 C24 C23 . . . . 61.7(3) ?
C20 N2 C21 O6 . . . . -178.5(3) ?
C20 N2 C21 C22 . . . . 1.4(5) ?
C20 N2 C31 C32 . . . . -76.4(4) ?
C20 N2 C31 C36 . . . . 101.6(4) ?
C20 C25 C26 C27 . . . . 176.0(4) ?
C20 C25 C30 C29 . . . . -175.5(4) ?
C21 N2 C20 S2 . . . . 65.9(4) ?
C21 N2 C20 C25 . . . . -69.3(4) ?
C21 N2 C31 C32 . . . . 109.7(4) ?
C21 N2 C31 C36 . . . . -72.2(5) ?
C21 C22 C23 C24 . . . . 85.7(4) ?
C21 C22 C23 C37 . . . . -61.1(4) ?
C21 C22 C23 C38 . . . . -129.9(4) ?
C22 C23 C24 S2 . . . . -66.5(4) ?
C22 C23 C37 C38 . . . . -108.4(4) ?
C22 C23 C38 C37 . . . . 107.6(4) ?
C24 S2 C20 N2 . . . . -77.6(3) ?
C24 S2 C20 C25 . . . . 58.1(3) ?
C24 C23 C37 C38 . . . . 105.4(4) ?
C24 C23 C38 C37 . . . . -108.1(4) ?
C25 C26 C27 C28 . . . . -2.4(8) ?
C26 C25 C30 C29 . . . . -2.3(6) ?
C26 C27 C28 C29 . . . . 1.4(8) ?
C27 C28 C29 C30 . . . . -0.9(7) ?
C28 C29 C30 C25 . . . . 1.4(6) ?
C30 C25 C26 C27 . . . . 2.8(6) ?
C31 N2 C20 S2 . . . . -107.4(3) ?
C31 N2 C20 C25 . . . . 117.4(3) ?
C31 N2 C21 O6 . . . . -5.3(5) ?
C31 N2 C21 C22 . . . . 174.6(3) ?
C31 C32 C33 C34 . . . . -0.9(8) ?
C32 C31 C36 C35 . . . . -0.2(6) ?
C32 C33 C34 C35 . . . . 0.7(9) ?
C33 C34 C35 C36 . . . . -0.2(9) ?
C34 C35 C36 C31 . . . . 0.0(8) ?
C36 C31 C32 C33 . . . . 0.7(7) ?
C37 C23 C24 S2 . . . . 80.5(4) ?
C38 C23 C24 S2 . . . . 148.2(3) ?
